data_7132862
loop_
_publ_author_name
'Jiang, Huan-Huan'
'Zhang, Nan'
'Mao, Wei-Xin'
'Lan, Jin-Fei'
'Zhou, Long-Xing'
'Xu, Hua-Ming'
'Zhang, Han-Yue'
'Liao, Wei-Qiang'

_publ_section_title
;
 Modulating the ferroelectric phases in cholesteryl-based organic
 compounds with perfluoroalkyl tail engineering.
;
_journal_issue 32
_journal_name_full 'Chemical communications (Cambridge, England)'
_journal_page_first 4322
_journal_page_last 4325
_journal_paper_doi 10.1039/d4cc00840e
_journal_volume 60
_journal_year 2024
_chemical_absolute_configuration syn
_chemical_formula_moiety 'C33 H45 F11 O2'
_chemical_formula_sum 'C33 H45 F11 O2'
_chemical_formula_weight 682.69
_space_group_crystal_system orthorhombic
_space_group_IT_number 19
_space_group_name_Hall 'P 2ac 2ab'
_space_group_name_H-M_alt 'P 21 21 21'
_atom_sites_solution_hydrogens geom
_atom_sites_solution_primary iterative
_audit_creation_date 2023-05-09
_audit_creation_method
;
Olex2 1.5
(compiled 2022.04.07 svn.rca3783a0 for OlexSys, GUI svn.r6498)
;
_audit_update_record
;
2024-01-01 deposited with the CCDC.	2024-03-19 downloaded from the CCDC.
;
_cell_angle_alpha 90
_cell_angle_beta 90
_cell_angle_gamma 90
_cell_formula_units_Z 4
_cell_length_a 9.2360(4)
_cell_length_b 12.5420(4)
_cell_length_c 29.3792(10)
_cell_measurement_reflns_used 5238
_cell_measurement_temperature 295(5)
_cell_measurement_theta_max 70.2580
_cell_measurement_theta_min 3.0080
_cell_volume 3403.2(2)
_computing_cell_refinement 'CrysAlisPro 1.171.42.79a (Rigaku OD, 2022)'
_computing_data_collection 'CrysAlisPro 1.171.42.79a (Rigaku OD, 2022)'
_computing_data_reduction 'CrysAlisPro 1.171.42.79a (Rigaku OD, 2022)'
_computing_molecular_graphics 'Olex2 1.5 (Dolomanov et al., 2009)'
_computing_publication_material 'Olex2 1.5 (Dolomanov et al., 2009)'
_computing_structure_refinement 'SHELXL 2017/1 (Sheldrick, 2015)'
_computing_structure_solution 'olex2.solve 1.5 (Bourhis et al., 2015)'
_diffrn_ambient_environment air
_diffrn_ambient_temperature 295(5)
_diffrn_detector 'Hybrid Pixel Array Detector'
_diffrn_detector_area_resol_mean 10.0000
_diffrn_detector_type HyPix
_diffrn_measured_fraction_theta_full 0.995
_diffrn_measured_fraction_theta_max 0.957
_diffrn_measurement_details
;
List of Runs (angles in degrees, time in seconds):

  # Type    Start    End  Width  t~exp~   \w     \q     \k     \f   Frames
#--------------------------------------------------------------------------
  1  \w   -147.00 -94.00   0.50    1.00    -- -102.00 -94.00 134.00  106
  2  \w    -13.00  20.00   0.50    0.40    --  -45.28  19.00 150.00   66
  3  \w    -40.00  26.00   0.50    0.40    --  -45.28  37.00 -90.00  132
  4  \w   -162.00 -86.00   0.50    1.00    -- -102.00 -49.00-122.00  152
  5  \w     39.00  72.00   0.50    1.00    --  108.29 -61.00  60.00   66
  6  \w     35.00  73.00   0.50    1.00    --  108.29 -61.00  30.00   76
  7  \w     39.00  64.00   0.50    1.00    --  108.29 -61.00 -30.00   50
  8  \w     41.00  67.00   0.50    1.00    --  108.29 -61.00-150.00   52
  9  \w     43.00  68.00   0.50    1.00    --  108.29 -61.00-180.00   50
 10  \w    -21.00  20.00   0.50    0.40    --   45.28 -84.00  27.00   82
 11  \w     22.00  73.00   0.50    0.40    --   45.28 -84.00  27.00  102
 12  \w     56.00 102.00   0.50    1.00    --  108.29 -94.00 134.00   92
 13  \w     36.00 105.00   0.50    1.00    --  108.29 -94.00  30.00  138
;
_diffrn_measurement_device 'four-circle diffractometer'
_diffrn_measurement_device_type 'XtaLAB Synergy R, DW system, HyPix'
_diffrn_measurement_method '\w scans'
_diffrn_orient_matrix_type 'CrysAlisPro convention (1999,Acta A55,543-557)'
_diffrn_orient_matrix_UB_11 -0.0663655000
_diffrn_orient_matrix_UB_12 0.0046303000
_diffrn_orient_matrix_UB_13 -0.0480795000
_diffrn_orient_matrix_UB_21 0.0748790000
_diffrn_orient_matrix_UB_22 0.1080326000
_diffrn_orient_matrix_UB_23 -0.0083021000
_diffrn_orient_matrix_UB_31 0.1333765000
_diffrn_orient_matrix_UB_32 -0.0583376000
_diffrn_orient_matrix_UB_33 -0.0192479000
_diffrn_radiation_monochromator mirror
_diffrn_radiation_probe x-ray
_diffrn_radiation_type 'Cu K\a'
_diffrn_radiation_wavelength 1.54184
_diffrn_reflns_av_R_equivalents 0.0211
_diffrn_reflns_av_unetI/netI 0.0290
_diffrn_reflns_Laue_measured_fraction_full 0.995
_diffrn_reflns_Laue_measured_fraction_max 0.957
_diffrn_reflns_limit_h_max 11
_diffrn_reflns_limit_h_min -10
_diffrn_reflns_limit_k_max 15
_diffrn_reflns_limit_k_min -15
_diffrn_reflns_limit_l_max 27
_diffrn_reflns_limit_l_min -37
_diffrn_reflns_number 12654
_diffrn_reflns_point_group_measured_fraction_full 0.931
_diffrn_reflns_point_group_measured_fraction_max 0.874
_diffrn_reflns_theta_full 67.684
_diffrn_reflns_theta_max 76.615
_diffrn_reflns_theta_min 3.008
_diffrn_source 'Rotating-anode X-ray tube'
_diffrn_source_type 'Rigaku (Cu) X-ray Source'
_exptl_absorpt_coefficient_mu 1.067
_exptl_absorpt_correction_T_max 1.00000
_exptl_absorpt_correction_T_min 0.90172
_exptl_absorpt_correction_type multi-scan
_exptl_absorpt_process_details
;
CrysAlisPro 1.171.42.79a (Rigaku Oxford Diffraction, 2022)
Empirical absorption correction using spherical harmonics,
implemented in SCALE3 ABSPACK scaling algorithm.
;
_exptl_crystal_colour colourless
_exptl_crystal_density_diffrn 1.332
_exptl_crystal_description block
_exptl_crystal_F_000 1432
_exptl_crystal_recrystallization_method 'Re-crystallisation from solvent: EA'
_refine_diff_density_max 0.275
_refine_diff_density_min -0.288
_refine_diff_density_rms 0.046
_refine_ls_abs_structure_details
;
 Flack x determined using 1529 quotients [(I+)-(I-)]/[(I+)+(I-)]
 (Parsons, Flack and Wagner, Acta Cryst. B69 (2013) 249-259).
;
_refine_ls_abs_structure_Flack 0.08(8)
_refine_ls_extinction_method none
_refine_ls_goodness_of_fit_ref 1.057
_refine_ls_hydrogen_treatment constr
_refine_ls_matrix_type full
_refine_ls_number_parameters 466
_refine_ls_number_reflns 6256
_refine_ls_number_restraints 32
_refine_ls_restrained_S_all 1.069
_refine_ls_R_factor_all 0.0952
_refine_ls_R_factor_gt 0.0817
_refine_ls_shift/su_max 0.000
_refine_ls_shift/su_mean 0.000
_refine_ls_structure_factor_coef Fsqd
_refine_ls_weighting_details 'w=1/[\s^2^(Fo^2^)+(0.1772P)^2^+0.3692P] where P=(Fo^2^+2Fc^2^)/3'
_refine_ls_weighting_scheme calc
_refine_ls_wR_factor_gt 0.2499
_refine_ls_wR_factor_ref 0.2702
_reflns_Friedel_coverage 0.620
_reflns_Friedel_fraction_full 0.847
_reflns_Friedel_fraction_max 0.766
_reflns_number_gt 4820
_reflns_number_total 6256
_reflns_threshold_expression 'I > 2\s(I)'
_cod_data_source_file d4cc00840e2.cif
_cod_data_source_block jhh-230301-2-300k_auto
_cod_depositor_comments 'Adding full bibliography for 7132858--7132863.cif.'
_cod_database_code 7132862
_shelx_shelxl_version_number 2017/1
_chemical_oxdiff_formula 'c h o f'
_shelx_space_group_comment
;
The symmetry employed for this shelxl refinement is uniquely defined
by the following loop, which should always be used as a source of
symmetry information in preference to the above space-group names.
They are only intended as comments.
;
_olex2_refinement_description
;
1. Fixed Uiso
 At 1.2 times of:
  All C(H) groups, All C(H,H) groups, All C(H,H,H,H) groups
 At 1.5 times of:
  All C(H,H,H) groups
2. Restrained distances
 C3-C1 \\sim C3A-C1
 with sigma of 0.02
 C3-C2 \\sim C3A-C2
 with sigma of 0.02
 F31-C6 \\sim F31A-C6
 with sigma of 0.02
3. Rigid bond restraints
 C8, C9
 with sigma for 1-2 distances of 0.01 and sigma for 1-3 distances of 0.02
4. Uiso/Uaniso restraints and constraints
Uanis(C5) \\sim Ueq, Uanis(C3) \\sim Ueq, Uanis(C1) \\sim Ueq: with sigma of
0.02 and sigma for terminal atoms of 0.02
Uanis(C8) \\sim Ueq, Uanis(C9) \\sim Ueq: with sigma of 0.01 and sigma for
terminal atoms of 0.02
5. Others
 Sof(F31A)=1-FVAR(1)
 Sof(F31)=FVAR(1)
 Fixed Sof: H21A(0.5) H21B(0.5) H21C(0.5) H21D(0.5) F12(0.75) C3(0.5) H3A(0.5)
 H3B(0.5) H3C(0.5) C1(0.5) H1(0.5) C5(0.75) H5A(0.75) H5B(0.75) H5C(0.75)
 C11(0.25) H11A(0.25) H11B(0.25) H11C(0.25) C2(0.5) H3D(0.5) F2(0.25) C3A(0.5)
 H3AA(0.5) H3AB(0.5) H3AC(0.5)
6.a Ternary CH refined with riding coordinates:
 C15(H15), C23(H23), C14(H14), C32(H32), C18(H18), C36(H36), C1(H1), C2(H3D)
6.b Secondary CH2 refined with riding coordinates:
 C30(H30A,H30B), C16(H16A,H16B), C17(H17A,H17B), C31(H31A,H31B), C13(H13A,
 H13B), C19(H19A,H19B), C20(H20A,H20B), C26(H26A,H26B), C21(H21A,H21B),
 C21(H21C,H21D), C34(H34A,H34B), C35(H35A,H35B)
6.c Me refined with riding coordinates:
 C3(H3A,H3B,H3C), C3A(H3AA,H3AB,H3AC)
6.d Aromatic/amide H refined with riding coordinates:
 C28(H28)
6.e Idealised Me refined as rotating group:
 C25(H25A,H25B,H25C), C24(H24A,H24B,H24C), C22(H22A,H22B,H22C), C5(H5A,H5B,
 H5C), C11(H11A,H11B,H11C)
;
_olex2_submission_special_instructions 'No special instructions were received'
_oxdiff_exptl_absorpt_empirical_details
;
Empirical correction (ABSPACK) includes:
- Absorption correction using spherical harmonics
- Frame scaling
;
_oxdiff_exptl_absorpt_empirical_full_max 1.139
_oxdiff_exptl_absorpt_empirical_full_min 0.843

loop_
_space_group_symop_operation_xyz
'x, y, z'
'-x+1/2, -y, z+1/2'
'-x, y+1/2, -z+1/2'
'x+1/2, -y+1/2, -z'

loop_
_atom_site_label
_atom_site_type_symbol
_atom_site_fract_x
_atom_site_fract_y
_atom_site_fract_z
_atom_site_U_iso_or_equiv
_atom_site_adp_type
_atom_site_occupancy
_atom_site_site_symmetry_order
_atom_site_calc_flag
_atom_site_refinement_flags_posn
_atom_site_refinement_flags_adp
_atom_site_refinement_flags_occupancy
_atom_site_disorder_assembly
_atom_site_disorder_group
C29 C 0.2994(4) 0.9836(3) 0.51193(13) 0.0633(9) Uani 1 1 d . . . . .
C15 C 0.2843(4) 0.8717(3) 0.49128(13) 0.0611(9) Uani 1 1 d . . . . .
H15 H 0.180298 0.860041 0.487038 0.073 Uiso 1 1 calc R U . . .
C25 C 0.4571(5) 1.0128(4) 0.52206(19) 0.0802(12) Uani 1 1 d . . . . .
H25A H 0.494639 0.965951 0.545051 0.120 Uiso 1 1 calc R U . . .
H25B H 0.461939 1.085121 0.532664 0.120 Uiso 1 1 calc R U . . .
H25C H 0.513701 1.005685 0.494815 0.120 Uiso 1 1 calc R U . . .
C23 C 0.2419(5) 1.0525(3) 0.47198(14) 0.0665(9) Uani 1 1 d . . . . .
H23 H 0.136400 1.044439 0.471300 0.080 Uiso 1 1 calc R U . . .
C14 C 0.3372(4) 0.7809(3) 0.52161(15) 0.0642(9) Uani 1 1 d . . . . .
H14 H 0.441140 0.790425 0.526951 0.077 Uiso 1 1 calc R U . . .
C30 C 0.2092(6) 0.9829(4) 0.55590(16) 0.0803(12) Uani 1 1 d . . . . .
H30A H 0.217236 1.051820 0.570699 0.096 Uiso 1 1 calc R U . . .
H30B H 0.108097 0.971498 0.548356 0.096 Uiso 1 1 calc R U . . .
O23 O 0.2557(7) 0.3934(4) 0.6709(2) 0.139(2) Uani 1 1 d . . . . .
C33 C 0.3152(5) 0.6956(4) 0.60019(16) 0.0741(11) Uani 1 1 d . . . . .
C16 C 0.3480(6) 0.8826(4) 0.44386(16) 0.0795(12) Uani 1 1 d . . . . .
H16A H 0.308043 0.829540 0.423390 0.095 Uiso 1 1 calc R U . . .
H16B H 0.452514 0.875520 0.444468 0.095 Uiso 1 1 calc R U . . .
C17 C 0.3027(6) 0.9959(4) 0.42949(15) 0.0794(12) Uani 1 1 d . . . . .
H17A H 0.229478 0.992485 0.405866 0.095 Uiso 1 1 calc R U . . .
H17B H 0.385586 1.034559 0.417716 0.095 Uiso 1 1 calc R U . . .
C32 C 0.2595(5) 0.7829(3) 0.56764(14) 0.0662(9) Uani 1 1 d . . . . .
H32 H 0.158038 0.765358 0.561327 0.079 Uiso 1 1 calc R U . . .
C18 C 0.2751(6) 1.1738(3) 0.47155(16) 0.0756(11) Uani 1 1 d . . . . .
H18 H 0.380404 1.182405 0.469966 0.091 Uiso 1 1 calc R U . . .
C31 C 0.2590(7) 0.8965(4) 0.58845(15) 0.0829(13) Uani 1 1 d . . . . .
H31A H 0.196153 0.896820 0.614905 0.099 Uiso 1 1 calc R U . . .
H31B H 0.356113 0.913436 0.598737 0.099 Uiso 1 1 calc R U . . .
C24 C 0.4673(7) 0.7212(5) 0.6197(2) 0.0974(17) Uani 1 1 d . . . . .
H24A H 0.532429 0.737301 0.595223 0.146 Uiso 1 1 calc R U . . .
H24B H 0.502781 0.660614 0.636316 0.146 Uiso 1 1 calc R U . . .
H24C H 0.460769 0.781448 0.639772 0.146 Uiso 1 1 calc R U . . .
C27 C 0.3256(5) 0.5892(4) 0.57562(19) 0.0802(12) Uani 1 1 d . . . . .
C13 C 0.3141(6) 0.6735(3) 0.49853(17) 0.0743(10) Uani 1 1 d . . . . .
H13A H 0.219346 0.672879 0.484279 0.089 Uiso 1 1 calc R U . . .
H13B H 0.385951 0.664676 0.474749 0.089 Uiso 1 1 calc R U . . .
C19 C 0.2094(6) 1.2257(4) 0.42869(19) 0.0859(13) Uani 1 1 d . . . . .
H19A H 0.225755 1.178744 0.402954 0.103 Uiso 1 1 calc R U . . .
H19B H 0.105596 1.231938 0.432886 0.103 Uiso 1 1 calc R U . . .
C20 C 0.2695(6) 1.3339(4) 0.41745(19) 0.0890(14) Uani 1 1 d . . . . .
H20A H 0.374160 1.329214 0.415693 0.107 Uiso 1 1 calc R U . . .
H20B H 0.245618 1.382818 0.441917 0.107 Uiso 1 1 calc R U . . .
F26 F 0.3567(14) -0.0867(7) 0.8101(3) 0.222(4) Uani 1 1 d . . . . .
C28 C 0.3244(6) 0.5820(3) 0.5308(2) 0.0800(12) Uani 1 1 d . . . . .
H28 H 0.330574 0.514097 0.518208 0.096 Uiso 1 1 calc R U . . .
F27 F 0.0499(8) 0.1729(8) 0.7210(3) 0.217(4) Uani 1 1 d . . . . .
F28 F 0.3946(9) 0.2120(8) 0.6899(4) 0.266(6) Uani 1 1 d . . . . .
O29 O 0.1059(13) 0.2890(6) 0.6295(3) 0.196(4) Uani 1 1 d . . . . .
C26 C 0.3433(7) 0.4899(4) 0.6041(2) 0.1004(17) Uani 1 1 d . . . . .
H26A H 0.438498 0.489397 0.618061 0.120 Uiso 1 1 calc R U . . .
H26B H 0.334953 0.427245 0.584934 0.120 Uiso 1 1 calc R U . . .
F30 F 0.3951(10) 0.1055(7) 0.7674(3) 0.244(5) Uani 1 1 d . . . . .
C21 C 0.2125(9) 1.3787(4) 0.37319(19) 0.1007(17) Uani 1 1 d . . . . .
H21A H 0.115813 1.405946 0.378723 0.121 Uiso 0.5 1 calc R U P A -1
H21B H 0.203373 1.320155 0.351787 0.121 Uiso 0.5 1 calc R U P A -1
H21C H 0.109380 1.364388 0.371736 0.121 Uiso 0.5 1 calc R U P B 1
H21D H 0.257737 1.340024 0.348374 0.121 Uiso 0.5 1 calc R U P B 1
C34 C 0.2052(7) 0.6825(5) 0.64032(19) 0.0947(15) Uani 1 1 d . . . . .
H34A H 0.210026 0.745909 0.659166 0.114 Uiso 1 1 calc R U . . .
H34B H 0.108376 0.678871 0.627658 0.114 Uiso 1 1 calc R U . . .
C36 C 0.2273(8) 0.4869(5) 0.6410(2) 0.1058(19) Uani 1 1 d . . . . .
H36 H 0.131871 0.479075 0.626761 0.127 Uiso 1 1 calc R U . . .
F31 F 0.147(5) 0.2827(18) 0.7457(11) 0.167(19) Uani 0.23(3) 1 d D . P C 1
C22 C 0.2226(10) 1.2307(4) 0.5137(2) 0.110(2) Uani 1 1 d . . . . .
H22A H 0.122337 1.214354 0.518716 0.165 Uiso 1 1 calc R U . . .
H22B H 0.233892 1.306228 0.509821 0.165 Uiso 1 1 calc R U . . .
H22C H 0.278381 1.207683 0.539517 0.165 Uiso 1 1 calc R U . . .
C35 C 0.2280(9) 0.5856(5) 0.6706(2) 0.1068(19) Uani 1 1 d . . . . .
H35A H 0.319743 0.591428 0.686512 0.128 Uiso 1 1 calc R U . . .
H35B H 0.151265 0.581271 0.693099 0.128 Uiso 1 1 calc R U . . .
F32 F 0.1073(11) -0.0384(8) 0.7289(4) 0.250(5) Uani 1 1 d . . . . .
F33 F 0.2185(17) 0.1099(5) 0.6623(2) 0.259(6) Uani 1 1 d . . . . .
F1 F 0.1788(15) 0.1041(6) 0.7985(2) 0.237(5) Uani 1 1 d . . . . .
C10 C 0.2336(15) -0.0161(9) 0.7491(3) 0.155(3) Uani 1 1 d . . . . .
F3 F 0.2617(17) -0.1941(6) 0.7647(3) 0.239(5) Uani 1 1 d . . . . .
C4 C 0.262(2) -0.1050(9) 0.7821(4) 0.172(5) Uani 1 1 d . . . . .
F5 F 0.3283(14) -0.0330(8) 0.7121(3) 0.234(4) Uani 1 1 d . . . . .
C6 C 0.1873(16) 0.1914(10) 0.7296(4) 0.171(5) Uani 1 1 d D . . . .
C7 C 0.2471(15) 0.0898(9) 0.7592(4) 0.163(5) Uani 1 1 d . . . . .
C8 C 0.1908(13) 0.3031(7) 0.6592(4) 0.140(3) Uani 1 1 d . U . . .
C9 C 0.2532(16) 0.2035(10) 0.6848(5) 0.170(4) Uani 1 1 d . U . . .
F12 F 0.1565(19) -0.1068(9) 0.8121(4) 0.225(6) Uani 0.75 1 d . . P D 1
C3 C 0.288(4) 1.565(2) 0.3850(11) 0.153(11) Uani 0.5 1 d . U P E 1
H3A H 0.281188 1.630314 0.368227 0.229 Uiso 0.5 1 calc R U P E 1
H3B H 0.240428 1.572580 0.413786 0.229 Uiso 0.5 1 calc R U P E 1
H3C H 0.388644 1.548065 0.389982 0.229 Uiso 0.5 1 calc R U P E 1
C1 C 0.3001(17) 1.4666(9) 0.3503(4) 0.086(3) Uani 0.5 1 d . U P E -1
H1 H 0.365729 1.437035 0.327302 0.103 Uiso 0.5 1 calc R U P E -1
C5 C 0.234(3) 1.4965(13) 0.3041(4) 0.156(5) Uani 0.75 1 d . U P E 1
H5A H 0.330873 1.490088 0.292863 0.233 Uiso 0.75 1 calc R U P E 1
H5B H 0.191424 1.561347 0.292912 0.233 Uiso 0.75 1 calc R U P E 1
H5C H 0.177362 1.436799 0.293755 0.233 Uiso 0.75 1 calc R U P E 1
C11 C 0.160(3) 1.540(3) 0.3246(13) 0.124(12) Uani 0.25 1 d . . P E -1
H11A H 0.158828 1.610695 0.336843 0.186 Uiso 0.25 1 calc R U P E -1
H11B H 0.069130 1.505583 0.330631 0.186 Uiso 0.25 1 calc R U P E -1
H11C H 0.176006 1.542854 0.292353 0.186 Uiso 0.25 1 calc R U P E -1
C2 C 0.236(2) 1.499(2) 0.3650(8) 0.133(7) Uani 0.5 1 d . . P E 1
H3D H 0.135211 1.521053 0.369513 0.159 Uiso 0.5 1 calc R U P E 1
F2 F 0.431(8) -0.110(5) 0.7658(17) 0.34(4) Uani 0.25 1 d . . P D -1
C3A C 0.361(3) 1.550(2) 0.3717(8) 0.144(11) Uani 0.5 1 d . . P E -1
H3AA H 0.410202 1.593984 0.349878 0.216 Uiso 0.5 1 calc R U P E -1
H3AB H 0.287303 1.590874 0.386658 0.216 Uiso 0.5 1 calc R U P E -1
H3AC H 0.429263 1.524433 0.393807 0.216 Uiso 0.5 1 calc R U P E -1
F31A F 0.244(4) 0.2774(6) 0.7502(4) 0.307(13) Uani 0.77(3) 1 d D . P C 2

loop_
_atom_site_aniso_label
_atom_site_aniso_U_11
_atom_site_aniso_U_22
_atom_site_aniso_U_33
_atom_site_aniso_U_23
_atom_site_aniso_U_13
_atom_site_aniso_U_12
C29 0.068(2) 0.0569(17) 0.0646(19) -0.0007(16) 0.0004(18) -0.0027(16)
C15 0.0623(19) 0.0568(18) 0.0642(19) -0.0028(16) -0.0014(17) 0.0004(15)
C25 0.081(3) 0.064(2) 0.096(3) 0.005(2) -0.019(2) -0.002(2)
C23 0.065(2) 0.065(2) 0.069(2) -0.0003(18) -0.0033(19) 0.0058(17)
C14 0.0610(19) 0.0554(18) 0.076(2) -0.0023(17) -0.0063(17) 0.0004(16)
C30 0.109(3) 0.062(2) 0.071(2) -0.0030(19) 0.006(3) 0.008(2)
O23 0.156(5) 0.110(3) 0.151(4) 0.062(3) -0.042(4) -0.033(3)
C33 0.073(2) 0.072(2) 0.077(2) 0.004(2) -0.012(2) -0.006(2)
C16 0.099(3) 0.068(2) 0.071(2) -0.002(2) 0.009(2) 0.008(2)
C17 0.100(3) 0.071(2) 0.067(2) -0.0017(19) 0.008(2) 0.006(2)
C32 0.068(2) 0.066(2) 0.065(2) 0.0020(17) -0.0067(17) -0.0011(18)
C18 0.084(3) 0.061(2) 0.082(3) 0.005(2) -0.003(2) 0.0061(19)
C31 0.113(4) 0.073(2) 0.062(2) 0.0003(19) -0.001(2) -0.001(3)
C24 0.097(4) 0.089(3) 0.106(4) 0.017(3) -0.034(3) -0.018(3)
C27 0.077(2) 0.065(2) 0.099(3) 0.009(2) -0.012(3) -0.004(2)
C13 0.084(2) 0.0568(19) 0.082(3) -0.0069(19) 0.001(2) 0.0021(18)
C19 0.099(3) 0.068(2) 0.091(3) 0.005(2) -0.016(3) 0.006(2)
C20 0.093(3) 0.084(3) 0.090(3) 0.011(3) -0.005(3) 0.008(3)
F26 0.293(12) 0.195(7) 0.179(6) 0.037(6) -0.096(8) 0.018(7)
C28 0.086(3) 0.0542(19) 0.100(3) -0.001(2) -0.009(3) 0.001(2)
F27 0.138(5) 0.258(9) 0.255(8) 0.105(8) -0.003(5) -0.027(5)
F28 0.152(5) 0.260(9) 0.385(14) 0.208(10) 0.074(7) 0.066(5)
O29 0.272(10) 0.116(4) 0.200(7) 0.035(5) -0.079(8) -0.064(6)
C26 0.111(4) 0.075(3) 0.115(4) 0.025(3) -0.020(3) -0.004(3)
F30 0.254(9) 0.221(7) 0.257(8) 0.101(7) -0.149(8) -0.097(7)
C21 0.135(5) 0.082(3) 0.086(3) 0.018(3) -0.012(3) 0.007(3)
C34 0.109(4) 0.095(3) 0.080(3) 0.022(3) -0.006(3) -0.007(3)
C36 0.108(4) 0.093(3) 0.117(4) 0.034(3) -0.031(4) -0.027(3)
F31 0.29(4) 0.091(14) 0.12(2) 0.027(13) 0.10(3) 0.077(19)
C22 0.175(6) 0.063(2) 0.092(3) -0.008(2) -0.006(4) 0.019(3)
C35 0.125(5) 0.099(4) 0.096(3) 0.025(3) -0.016(4) -0.017(4)
F32 0.227(8) 0.223(8) 0.301(10) 0.076(7) -0.152(8) -0.066(6)
F33 0.535(19) 0.110(3) 0.131(4) -0.014(3) 0.005(7) -0.011(7)
F1 0.416(16) 0.172(6) 0.124(4) 0.021(4) 0.023(7) 0.059(9)
C10 0.191(10) 0.144(7) 0.129(6) 0.028(6) -0.027(7) 0.002(7)
F3 0.385(16) 0.138(5) 0.196(7) -0.003(5) -0.046(9) 0.016(7)
C4 0.277(18) 0.129(8) 0.108(6) 0.015(6) -0.036(10) 0.020(10)
F5 0.306(12) 0.206(7) 0.190(6) 0.012(6) 0.077(8) 0.029(8)
C6 0.197(12) 0.167(10) 0.150(8) 0.048(7) -0.051(8) -0.056(9)
C7 0.209(12) 0.135(7) 0.147(8) 0.052(6) -0.061(8) -0.042(8)
C8 0.164(7) 0.098(4) 0.157(7) 0.048(5) -0.005(6) -0.025(5)
C9 0.187(9) 0.146(7) 0.176(8) 0.061(6) 0.000(7) -0.031(6)
F12 0.346(18) 0.187(8) 0.140(6) 0.072(6) 0.021(9) -0.009(10)
C3 0.20(2) 0.079(8) 0.18(2) 0.000(12) -0.002(17) -0.024(14)
C1 0.106(8) 0.077(6) 0.074(5) 0.014(4) 0.026(6) 0.024(6)
C5 0.232(15) 0.133(9) 0.103(7) 0.039(6) -0.006(9) -0.006(10)
C11 0.107(19) 0.13(2) 0.14(3) 0.07(2) -0.020(18) 0.021(16)
C2 0.106(11) 0.152(17) 0.139(15) 0.066(14) 0.030(10) 0.006(11)
F2 0.43(8) 0.33(7) 0.25(4) 0.18(5) 0.10(5) 0.23(7)
C3A 0.19(2) 0.127(18) 0.119(14) 0.049(13) -0.037(15) -0.065(17)
F31A 0.72(4) 0.072(4) 0.129(6) -0.015(4) -0.166(14) 0.007(9)

loop_
_atom_type_symbol
_atom_type_description
_atom_type_scat_dispersion_real
_atom_type_scat_dispersion_imag
_atom_type_scat_source
C C 0.0181 0.0091 'International Tables Vol C Tables 4.2.6.8 and 6.1.1.4'
H H 0.0000 0.0000 'International Tables Vol C Tables 4.2.6.8 and 6.1.1.4'
F F 0.0727 0.0534 'International Tables Vol C Tables 4.2.6.8 and 6.1.1.4'
O O 0.0492 0.0322 'International Tables Vol C Tables 4.2.6.8 and 6.1.1.4'

loop_
_geom_angle_atom_site_label_1
_geom_angle_atom_site_label_2
_geom_angle_atom_site_label_3
_geom_angle
_geom_angle_site_symmetry_1
_geom_angle_site_symmetry_3
_geom_angle_publ_flag
C15 C29 C23 100.3(3) . . ?
C15 C29 C30 106.2(3) . . ?
C25 C29 C15 112.5(3) . . ?
C25 C29 C23 109.8(4) . . ?
C25 C29 C30 110.7(4) . . ?
C30 C29 C23 116.9(3) . . ?
C29 C15 H15 106.0 . . ?
C14 C15 C29 115.0(3) . . ?
C14 C15 H15 106.0 . . ?
C16 C15 C29 104.2(3) . . ?
C16 C15 H15 106.0 . . ?
C16 C15 C14 118.6(3) . . ?
C29 C25 H25A 109.5 . . ?
C29 C25 H25B 109.5 . . ?
C29 C25 H25C 109.5 . . ?
H25A C25 H25B 109.5 . . ?
H25A C25 H25C 109.5 . . ?
H25B C25 H25C 109.5 . . ?
C29 C23 H23 107.3 . . ?
C17 C23 C29 103.3(3) . . ?
C17 C23 H23 107.3 . . ?
C17 C23 C18 111.9(4) . . ?
C18 C23 C29 119.0(4) . . ?
C18 C23 H23 107.3 . . ?
C15 C14 H14 108.4 . . ?
C15 C14 C32 110.7(3) . . ?
C32 C14 H14 108.4 . . ?
C13 C14 C15 110.8(3) . . ?
C13 C14 H14 108.4 . . ?
C13 C14 C32 110.0(3) . . ?
C29 C30 H30A 109.3 . . ?
C29 C30 H30B 109.3 . . ?
H30A C30 H30B 108.0 . . ?
C31 C30 C29 111.6(4) . . ?
C31 C30 H30A 109.3 . . ?
C31 C30 H30B 109.3 . . ?
C8 O23 C36 116.2(6) . . ?
C32 C33 C24 112.6(4) . . ?
C32 C33 C34 109.0(4) . . ?
C24 C33 C34 109.3(4) . . ?
C27 C33 C32 110.5(4) . . ?
C27 C33 C24 107.5(4) . . ?
C27 C33 C34 107.9(4) . . ?
C15 C16 H16A 111.1 . . ?
C15 C16 H16B 111.1 . . ?
C15 C16 C17 103.3(4) . . ?
H16A C16 H16B 109.1 . . ?
C17 C16 H16A 111.1 . . ?
C17 C16 H16B 111.1 . . ?
C23 C17 H17A 110.2 . . ?
C23 C17 H17B 110.2 . . ?
C16 C17 C23 107.6(4) . . ?
C16 C17 H17A 110.2 . . ?
C16 C17 H17B 110.2 . . ?
H17A C17 H17B 108.5 . . ?
C14 C32 C33 112.3(3) . . ?
C14 C32 H32 106.1 . . ?
C14 C32 C31 111.3(3) . . ?
C33 C32 H32 106.1 . . ?
C33 C32 C31 114.1(4) . . ?
C31 C32 H32 106.1 . . ?
C23 C18 H18 107.8 . . ?
C19 C18 C23 110.1(4) . . ?
C19 C18 H18 107.8 . . ?
C22 C18 C23 113.2(4) . . ?
C22 C18 H18 107.8 . . ?
C22 C18 C19 110.2(4) . . ?
C30 C31 C32 114.1(4) . . ?
C30 C31 H31A 108.7 . . ?
C30 C31 H31B 108.7 . . ?
C32 C31 H31A 108.7 . . ?
C32 C31 H31B 108.7 . . ?
H31A C31 H31B 107.6 . . ?
C33 C24 H24A 109.5 . . ?
C33 C24 H24B 109.5 . . ?
C33 C24 H24C 109.5 . . ?
H24A C24 H24B 109.5 . . ?
H24A C24 H24C 109.5 . . ?
H24B C24 H24C 109.5 . . ?
C28 C27 C33 122.2(4) . . ?
C28 C27 C26 119.9(5) . . ?
C26 C27 C33 117.9(5) . . ?
C14 C13 H13A 109.0 . . ?
C14 C13 H13B 109.0 . . ?
H13A C13 H13B 107.8 . . ?
C28 C13 C14 112.9(4) . . ?
C28 C13 H13A 109.0 . . ?
C28 C13 H13B 109.0 . . ?
C18 C19 H19A 108.6 . . ?
C18 C19 H19B 108.6 . . ?
H19A C19 H19B 107.6 . . ?
C20 C19 C18 114.6(5) . . ?
C20 C19 H19A 108.6 . . ?
C20 C19 H19B 108.6 . . ?
C19 C20 H20A 108.9 . . ?
C19 C20 H20B 108.9 . . ?
C19 C20 C21 113.3(5) . . ?
H20A C20 H20B 107.7 . . ?
C21 C20 H20A 108.9 . . ?
C21 C20 H20B 108.9 . . ?
C4 F26 F2 73(3) . . ?
C27 C28 C13 125.6(4) . . ?
C27 C28 H28 117.2 . . ?
C13 C28 H28 117.2 . . ?
C27 C26 H26A 109.7 . . ?
C27 C26 H26B 109.7 . . ?
C27 C26 C36 109.8(5) . . ?
H26A C26 H26B 108.2 . . ?
C36 C26 H26A 109.7 . . ?
C36 C26 H26B 109.7 . . ?
C20 C21 H21A 107.9 . . ?
C20 C21 H21B 107.9 . . ?
C20 C21 H21C 108.1 . . ?
C20 C21 H21D 108.1 . . ?
C20 C21 C1 117.6(7) . . ?
C20 C21 C2 116.6(10) . . ?
H21A C21 H21B 107.2 . . ?
H21A C21 H21C 33.8 . . ?
H21A C21 H21D 134.3 . . ?
H21B C21 H21C 75.3 . . ?
H21B C21 H21D 34.1 . . ?
H21C C21 H21D 107.3 . . ?
C1 C21 H21A 107.9 . . ?
C1 C21 H21B 107.9 . . ?
C1 C21 H21C 129.4 . . ?
C1 C21 H21D 78.5 . . ?
C1 C21 C2 31.7(7) . . ?
C2 C21 H21A 79.1 . . ?
C2 C21 H21B 130.6 . . ?
C2 C21 H21C 108.1 . . ?
C2 C21 H21D 108.1 . . ?
C33 C34 H34A 108.3 . . ?
C33 C34 H34B 108.3 . . ?
H34A C34 H34B 107.4 . . ?
C35 C34 C33 115.8(5) . . ?
C35 C34 H34A 108.3 . . ?
C35 C34 H34B 108.3 . . ?
O23 C36 C26 108.3(6) . . ?
O23 C36 H36 109.4 . . ?
O23 C36 C35 107.7(5) . . ?
C26 C36 H36 109.4 . . ?
C35 C36 C26 112.7(5) . . ?
C35 C36 H36 109.4 . . ?
C18 C22 H22A 109.5 . . ?
C18 C22 H22B 109.5 . . ?
C18 C22 H22C 109.5 . . ?
H22A C22 H22B 109.5 . . ?
H22A C22 H22C 109.5 . . ?
H22B C22 H22C 109.5 . . ?
C34 C35 H35A 110.0 . . ?
C34 C35 H35B 110.0 . . ?
C36 C35 C34 108.4(5) . . ?
C36 C35 H35A 110.0 . . ?
C36 C35 H35B 110.0 . . ?
H35A C35 H35B 108.4 . . ?
F32 C10 C4 106.4(12) . . ?
F32 C10 F5 99.6(10) . . ?
F32 C10 C7 112.2(11) . . ?
F5 C10 C4 106.2(11) . . ?
C7 C10 C4 124.4(10) . . ?
C7 C10 F5 104.9(11) . . ?
F26 C4 C10 114.8(13) . . ?
F26 C4 F3 116.8(14) . . ?
F26 C4 F12 94.7(11) . . ?
F26 C4 F2 61(3) . . ?
C10 C4 F2 90.4(15) . . ?
F3 C4 C10 114.0(10) . . ?
F3 C4 F12 105.2(17) . . ?
F3 C4 F2 81(3) . . ?
F12 C4 C10 108.6(13) . . ?
F12 C4 F2 155(2) . . ?
F27 C6 C7 106.8(9) . . ?
F27 C6 C9 104.4(10) . . ?
F27 C6 F31A 127(2) . . ?
F31 C6 F27 87(3) . . ?
F31 C6 C7 126.1(19) . . ?
F31 C6 C9 111.0(13) . . ?
C9 C6 C7 114.9(14) . . ?
F31A C6 C7 104.7(10) . . ?
F31A C6 C9 99.3(13) . . ?
F30 C7 C6 108.0(9) . . ?
F1 C7 F30 107.2(11) . . ?
F1 C7 C10 106.1(10) . . ?
F1 C7 C6 101.4(11) . . ?
C10 C7 F30 105.2(12) . . ?
C10 C7 C6 127.5(9) . . ?
O23 C8 C9 113.0(10) . . ?
O29 C8 O23 128.0(8) . . ?
O29 C8 C9 118.5(10) . . ?
F28 C9 F33 110.6(15) . . ?
F28 C9 C6 108.6(12) . . ?
F28 C9 C8 110.8(9) . . ?
F33 C9 C6 104.3(9) . . ?
F33 C9 C8 111.2(11) . . ?
C6 C9 C8 111.2(13) . . ?
H3A C3 H3B 109.5 . . ?
H3A C3 H3C 109.5 . . ?
H3B C3 H3C 109.5 . . ?
C1 C3 H3A 109.6 . . ?
C1 C3 H3B 132.0 . . ?
C1 C3 H3C 82.2 . . ?
C2 C3 H3A 109.5 . . ?
C2 C3 H3B 109.5 . . ?
C2 C3 H3C 109.5 . . ?
C2 C3 C1 29.7(14) . . ?
C3A C3 H3A 90.4 . . ?
C3A C3 H3B 147.5 . . ?
C3A C3 H3C 38.2 . . ?
C3A C3 C1 57(3) . . ?
C3A C3 C2 86(4) . . ?
C21 C1 C3 103.8(14) . . ?
C21 C1 H1 111.0 . . ?
C21 C1 C5 110.7(12) . . ?
C21 C1 C11 100.2(14) . . ?
C3 C1 H1 140.4 . . ?
C3 C1 C11 80(2) . . ?
C5 C1 C3 110.4(15) . . ?
C5 C1 H1 74.4 . . ?
C5 C1 C11 36.8(14) . . ?
C11 C1 H1 111.0 . . ?
C2 C1 C21 75.0(19) . . ?
C2 C1 C3 42(2) . . ?
C2 C1 H1 167.6 . . ?
C2 C1 C5 93.3(19) . . ?
C2 C1 C11 57(2) . . ?
C2 C1 C3A 71(2) . . ?
C3A C1 C21 125.3(13) . . ?
C3A C1 C3 29.8(16) . . ?
C3A C1 H1 111.0 . . ?
C3A C1 C5 113.1(13) . . ?
C3A C1 C11 96(2) . . ?
C1 C5 H5A 84.8 . . ?
C1 C5 H5B 132.1 . . ?
C1 C5 H5C 107.8 . . ?
C1 C5 C2 27.8(7) . . ?
H5A C5 H5B 109.5 . . ?
H5A C5 H5C 109.5 . . ?
H5B C5 H5C 109.5 . . ?
C11 C5 C1 82.9(18) . . ?
C11 C5 H5A 147.0 . . ?
C11 C5 H5B 60.0 . . ?
C11 C5 H5C 103.5 . . ?
C11 C5 C2 55.2(18) . . ?
C2 C5 H5A 109.5 . . ?
C2 C5 H5B 109.5 . . ?
C2 C5 H5C 109.5 . . ?
C1 C11 H11A 109.5 . . ?
C1 C11 H11B 109.5 . . ?
C1 C11 H11C 109.5 . . ?
C5 C11 C1 60.3(15) . . ?
C5 C11 H11A 134.2 . . ?
C5 C11 H11B 116.0 . . ?
C5 C11 H11C 50.2 . . ?
C5 C11 C2 89(2) . . ?
H11A C11 H11B 109.5 . . ?
H11A C11 H11C 109.5 . . ?
H11B C11 H11C 109.5 . . ?
C2 C11 C1 28.4(10) . . ?
C2 C11 H11A 91.7 . . ?
C2 C11 H11B 96.4 . . ?
C2 C11 H11C 137.7 . . ?
C21 C2 C5 98.0(17) . . ?
C21 C2 H3D 97.3 . . ?
C3 C2 C21 134(2) . . ?
C3 C2 C5 122(2) . . ?
C3 C2 C11 111(3) . . ?
C3 C2 H3D 97.3 . . ?
C3 C2 C3A 37(2) . . ?
C1 C2 C21 73(2) . . ?
C1 C2 C3 108(3) . . ?
C1 C2 C5 58.8(18) . . ?
C1 C2 C11 95(3) . . ?
C1 C2 H3D 151.5 . . ?
C1 C2 C3A 72(2) . . ?
C5 C2 H3D 97.3 . . ?
C11 C2 C21 114(2) . . ?
C11 C2 C5 36.2(15) . . ?
C11 C2 H3D 63.7 . . ?
C3A C2 C21 125(2) . . ?
C3A C2 C5 99.4(16) . . ?
C3A C2 C11 111.1(19) . . ?
C3A C2 H3D 131.4 . . ?
F26 F2 C4 45.8(16) . . ?
C3 C3A C1 93(4) . . ?
C3 C3A C2 57(3) . . ?
C3 C3A H3AA 126.1 . . ?
C3 C3A H3AB 18.9 . . ?
C3 C3A H3AC 107.3 . . ?
C1 C3A H3AA 109.5 . . ?
C1 C3A H3AB 109.5 . . ?
C1 C3A H3AC 109.5 . . ?
C2 C3A C1 36.4(12) . . ?
C2 C3A H3AA 126.0 . . ?
C2 C3A H3AB 73.2 . . ?
C2 C3A H3AC 120.4 . . ?
H3AA C3A H3AB 109.5 . . ?
H3AA C3A H3AC 109.5 . . ?
H3AB C3A H3AC 109.5 . . ?

loop_
_geom_bond_atom_site_label_1
_geom_bond_atom_site_label_2
_geom_bond_distance
_geom_bond_site_symmetry_2
_geom_bond_publ_flag
C29 C15 1.534(5) . ?
C29 C25 1.531(6) . ?
C29 C23 1.552(6) . ?
C29 C30 1.537(6) . ?
C15 H15 0.9800 . ?
C15 C14 1.526(5) . ?
C15 C16 1.518(6) . ?
C25 H25A 0.9600 . ?
C25 H25B 0.9600 . ?
C25 H25C 0.9600 . ?
C23 H23 0.9800 . ?
C23 C17 1.542(6) . ?
C23 C18 1.551(6) . ?
C14 H14 0.9800 . ?
C14 C32 1.531(6) . ?
C14 C13 1.523(5) . ?
C30 H30A 0.9700 . ?
C30 H30B 0.9700 . ?
C30 C31 1.517(7) . ?
O23 C36 1.488(7) . ?
O23 C8 1.326(11) . ?
C33 C32 1.542(6) . ?
C33 C24 1.551(7) . ?
C33 C27 1.520(7) . ?
C33 C34 1.565(8) . ?
C16 H16A 0.9700 . ?
C16 H16B 0.9700 . ?
C16 C17 1.539(6) . ?
C17 H17A 0.9700 . ?
C17 H17B 0.9700 . ?
C32 H32 0.9800 . ?
C32 C31 1.551(6) . ?
C18 H18 0.9800 . ?
C18 C19 1.542(7) . ?
C18 C22 1.510(8) . ?
C31 H31A 0.9700 . ?
C31 H31B 0.9700 . ?
C24 H24A 0.9600 . ?
C24 H24B 0.9600 . ?
C24 H24C 0.9600 . ?
C27 C28 1.321(8) . ?
C27 C26 1.510(7) . ?
C13 H13A 0.9700 . ?
C13 H13B 0.9700 . ?
C13 C28 1.491(7) . ?
C19 H19A 0.9700 . ?
C19 H19B 0.9700 . ?
C19 C20 1.504(7) . ?
C20 H20A 0.9700 . ?
C20 H20B 0.9700 . ?
C20 C21 1.511(8) . ?
F26 C4 1.225(17) . ?
F26 F2 1.50(5) . ?
C28 H28 0.9300 . ?
F27 C6 1.315(15) . ?
F28 C9 1.319(16) . ?
O29 C8 1.187(12) . ?
C26 H26A 0.9700 . ?
C26 H26B 0.9700 . ?
C26 C36 1.524(10) . ?
F30 C7 1.402(15) . ?
C21 H21A 0.9700 . ?
C21 H21B 0.9700 . ?
C21 H21C 0.9700 . ?
C21 H21D 0.9700 . ?
C21 C1 1.525(15) . ?
C21 C2 1.54(2) . ?
C34 H34A 0.9700 . ?
C34 H34B 0.9700 . ?
C34 C35 1.521(8) . ?
C36 H36 0.9800 . ?
C36 C35 1.514(10) . ?
F31 C6 1.29(2) . ?
C22 H22A 0.9600 . ?
C22 H22B 0.9600 . ?
C22 H22C 0.9600 . ?
C35 H35A 0.9700 . ?
C35 H35B 0.9700 . ?
F32 C10 1.338(14) . ?
F33 C9 1.385(15) . ?
F1 C7 1.327(16) . ?
C10 C4 1.499(14) . ?
C10 F5 1.412(15) . ?
C10 C7 1.367(16) . ?
F3 C4 1.229(13) . ?
C4 F12 1.31(2) . ?
C4 F2 1.63(6) . ?
C6 C7 1.640(15) . ?
C6 C9 1.457(19) . ?
C6 F31A 1.342(16) . ?
C8 C9 1.568(15) . ?
C3 H3A 0.9600 . ?
C3 H3B 0.9600 . ?
C3 H3C 0.9600 . ?
C3 C1 1.60(3) . ?
C3 C2 1.13(4) . ?
C3 C3A 0.80(4) . ?
C1 H1 0.9800 . ?
C1 C5 1.536(18) . ?
C1 C11 1.75(3) . ?
C1 C2 0.84(2) . ?
C1 C3A 1.34(3) . ?
C5 H5A 0.9600 . ?
C5 H5B 0.9600 . ?
C5 H5C 0.9600 . ?
C5 C11 1.06(4) . ?
C5 C2 1.79(3) . ?
C11 H11A 0.9600 . ?
C11 H11B 0.9600 . ?
C11 H11C 0.9600 . ?
C11 C2 1.47(3) . ?
C2 H3D 0.9800 . ?
C2 C3A 1.34(3) . ?
C3A H3AA 0.9600 . ?
C3A H3AB 0.9600 . ?
C3A H3AC 0.9600 . ?

loop_
_geom_hbond_atom_site_label_D
_geom_hbond_atom_site_label_H
_geom_hbond_atom_site_label_A
_geom_hbond_distance_DH
_geom_hbond_distance_HA
_geom_hbond_distance_DA
_geom_hbond_angle_DHA
_geom_hbond_site_symmetry_A
_geom_hbond_publ_flag
C30 H30A F33 0.97 2.79 3.509(8) 131.7 1_565 yes
C1 H1 F27 0.98 2.61 3.573(16) 167.9 4_566 yes
C5 H5B F31 0.96 2.82 3.44(4) 122.7 2_574 yes
C11 H11B F5 0.96 2.58 3.25(3) 127.4 4_466 yes

loop_
_geom_torsion_atom_site_label_1
_geom_torsion_atom_site_label_2
_geom_torsion_atom_site_label_3
_geom_torsion_atom_site_label_4
_geom_torsion
_geom_torsion_site_symmetry_1
_geom_torsion_site_symmetry_2
_geom_torsion_site_symmetry_3
_geom_torsion_site_symmetry_4
_geom_torsion_publ_flag
C29 C15 C14 C32 56.3(4) . . . . ?
C29 C15 C14 C13 178.6(4) . . . . ?
C29 C15 C16 C17 -35.7(5) . . . . ?
C29 C23 C17 C16 17.6(5) . . . . ?
C29 C23 C18 C19 179.3(4) . . . . ?
C29 C23 C18 C22 -57.0(6) . . . . ?
C29 C30 C31 C32 -55.6(6) . . . . ?
C15 C29 C23 C17 -38.5(4) . . . . ?
C15 C29 C23 C18 -163.2(4) . . . . ?
C15 C29 C30 C31 57.6(5) . . . . ?
C15 C14 C32 C33 -177.2(3) . . . . ?
C15 C14 C32 C31 -47.8(5) . . . . ?
C15 C14 C13 C28 -163.9(4) . . . . ?
C15 C16 C17 C23 10.8(5) . . . . ?
C25 C29 C15 C14 61.5(5) . . . . ?
C25 C29 C15 C16 -70.1(5) . . . . ?
C25 C29 C23 C17 80.1(4) . . . . ?
C25 C29 C23 C18 -44.6(5) . . . . ?
C25 C29 C30 C31 -64.8(5) . . . . ?
C23 C29 C15 C14 178.1(3) . . . . ?
C23 C29 C15 C16 46.5(4) . . . . ?
C23 C29 C30 C31 168.5(4) . . . . ?
C23 C18 C19 C20 -163.1(4) . . . . ?
C14 C15 C16 C17 -165.0(4) . . . . ?
C14 C32 C31 C30 49.5(6) . . . . ?
C14 C13 C28 C27 12.4(7) . . . . ?
C30 C29 C15 C14 -59.8(4) . . . . ?
C30 C29 C15 C16 168.7(4) . . . . ?
C30 C29 C23 C17 -152.7(4) . . . . ?
C30 C29 C23 C18 82.6(5) . . . . ?
O23 C36 C35 C34 177.7(6) . . . . ?
O23 C8 C9 F28 -37.3(17) . . . . ?
O23 C8 C9 F33 -160.7(11) . . . . ?
O23 C8 C9 C6 83.5(12) . . . . ?
C33 C32 C31 C30 178.0(4) . . . . ?
C33 C27 C28 C13 0.4(9) . . . . ?
C33 C27 C26 C36 51.4(6) . . . . ?
C33 C34 C35 C36 -55.6(7) . . . . ?
C16 C15 C14 C32 -179.5(4) . . . . ?
C16 C15 C14 C13 -57.2(5) . . . . ?
C17 C23 C18 C19 58.8(5) . . . . ?
C17 C23 C18 C22 -177.5(5) . . . . ?
C32 C14 C13 C28 -41.2(5) . . . . ?
C32 C33 C27 C28 16.6(7) . . . . ?
C32 C33 C27 C26 -165.6(5) . . . . ?
C32 C33 C34 C35 168.7(5) . . . . ?
C18 C23 C17 C16 146.8(4) . . . . ?
C18 C19 C20 C21 175.1(5) . . . . ?
C24 C33 C32 C14 73.6(5) . . . . ?
C24 C33 C32 C31 -54.3(6) . . . . ?
C24 C33 C27 C28 -106.6(6) . . . . ?
C24 C33 C27 C26 71.1(6) . . . . ?
C24 C33 C34 C35 -67.9(6) . . . . ?
C27 C33 C32 C14 -46.6(5) . . . . ?
C27 C33 C32 C31 -174.5(4) . . . . ?
C27 C33 C34 C35 48.7(6) . . . . ?
C27 C26 C36 O23 -175.0(5) . . . . ?
C27 C26 C36 C35 -56.0(6) . . . . ?
C13 C14 C32 C33 60.0(5) . . . . ?
C13 C14 C32 C31 -170.6(4) . . . . ?
C19 C20 C21 C1 -159.6(7) . . . . ?
C19 C20 C21 C2 164.6(11) . . . . ?
C20 C21 C1 C3 -66.0(17) . . . . ?
C20 C21 C1 C5 175.5(10) . . . . ?
C20 C21 C1 C11 -147.8(16) . . . . ?
C20 C21 C1 C2 -97(2) . . . . ?
C20 C21 C1 C3A -43(2) . . . . ?
C20 C21 C2 C3 0(4) . . . . ?
C20 C21 C2 C1 100(2) . . . . ?
C20 C21 C2 C5 154.1(10) . . . . ?
C20 C21 C2 C11 -171.8(19) . . . . ?
C20 C21 C2 C3A 47(3) . . . . ?
C28 C27 C26 C36 -130.8(6) . . . . ?
F27 C6 C7 F30 177.7(13) . . . . ?
F27 C6 C7 F1 -69.7(14) . . . . ?
F27 C6 C7 C10 51(2) . . . . ?
F27 C6 C9 F28 -173.9(12) . . . . ?
F27 C6 C9 F33 -55.9(15) . . . . ?
F27 C6 C9 C8 64.0(14) . . . . ?
O29 C8 C9 F28 135.0(14) . . . . ?
O29 C8 C9 F33 11.6(17) . . . . ?
O29 C8 C9 C6 -104.1(14) . . . . ?
C26 C27 C28 C13 -177.3(5) . . . . ?
C26 C36 C35 C34 58.3(7) . . . . ?
C21 C1 C5 C11 79(2) . . . . ?
C21 C1 C5 C2 75(2) . . . . ?
C21 C1 C11 C5 -111(2) . . . . ?
C21 C1 C11 C2 64(2) . . . . ?
C21 C1 C2 C3 132(2) . . . . ?
C21 C1 C2 C5 -110.6(11) . . . . ?
C21 C1 C2 C11 -113(2) . . . . ?
C21 C1 C2 C3A 136.2(13) . . . . ?
C21 C1 C3A C3 -50(4) . . . . ?
C21 C1 C3A C2 -55(2) . . . . ?
C21 C2 C3A C3 -120(4) . . . . ?
C21 C2 C3A C1 54(2) . . . . ?
C34 C33 C32 C14 -164.9(4) . . . . ?
C34 C33 C32 C31 67.1(5) . . . . ?
C34 C33 C27 C28 135.6(5) . . . . ?
C34 C33 C27 C26 -46.6(6) . . . . ?
C36 O23 C8 O29 -4.9(17) . . . . ?
C36 O23 C8 C9 166.5(9) . . . . ?
F31 C6 C7 F30 -83(3) . . . . ?
F31 C6 C7 F1 29(3) . . . . ?
F31 C6 C7 C10 150(3) . . . . ?
F31 C6 C9 F28 94(3) . . . . ?
F31 C6 C9 F33 -148(3) . . . . ?
F31 C6 C9 C8 -29(3) . . . . ?
C22 C18 C19 C20 71.4(7) . . . . ?
F32 C10 C4 F26 -165.4(15) . . . . ?
F32 C10 C4 F3 56(2) . . . . ?
F32 C10 C4 F12 -60.9(16) . . . . ?
F32 C10 C4 F2 136(3) . . . . ?
F32 C10 C7 F30 -163.4(10) . . . . ?
F32 C10 C7 F1 83.2(13) . . . . ?
F32 C10 C7 C6 -36(2) . . . . ?
C10 C4 F2 F26 118.3(13) . . . . ?
F3 C4 F2 F26 -127.4(13) . . . . ?
C4 C10 C7 F30 66.0(19) . . . . ?
C4 C10 C7 F1 -47(2) . . . . ?
C4 C10 C7 C6 -166.2(15) . . . . ?
F5 C10 C4 F26 89.1(16) . . . . ?
F5 C10 C4 F3 -49(2) . . . . ?
F5 C10 C4 F12 -166.4(13) . . . . ?
F5 C10 C4 F2 31(3) . . . . ?
F5 C10 C7 F30 -56.2(12) . . . . ?
F5 C10 C7 F1 -169.6(11) . . . . ?
F5 C10 C7 C6 71.7(18) . . . . ?
C7 C10 C4 F26 -33(3) . . . . ?
C7 C10 C4 F3 -171.1(17) . . . . ?
C7 C10 C4 F12 72(2) . . . . ?
C7 C10 C4 F2 -91(3) . . . . ?
C7 C6 C9 F28 -57.2(14) . . . . ?
C7 C6 C9 F33 60.7(14) . . . . ?
C7 C6 C9 C8 -179.4(9) . . . . ?
C8 O23 C36 C26 -91.1(9) . . . . ?
C8 O23 C36 C35 146.7(8) . . . . ?
C9 C6 C7 F30 62.5(14) . . . . ?
C9 C6 C7 F1 175.1(11) . . . . ?
C9 C6 C7 C10 -64.2(19) . . . . ?
F12 C4 F2 F26 -21(7) . . . . ?
C3 C1 C5 C11 -35(3) . . . . ?
C3 C1 C5 C2 -39.2(18) . . . . ?
C3 C1 C11 C5 146(3) . . . . ?
C3 C1 C11 C2 -38(2) . . . . ?
C3 C1 C2 C21 -132(2) . . . . ?
C3 C1 C2 C5 117(2) . . . . ?
C3 C1 C2 C11 115(3) . . . . ?
C3 C1 C2 C3A 4(3) . . . . ?
C3 C1 C3A C2 -5(4) . . . . ?
C3 C2 C3A C1 174(4) . . . . ?
C1 C21 C2 C3 -100(4) . . . . ?
C1 C21 C2 C5 54.0(19) . . . . ?
C1 C21 C2 C11 88(3) . . . . ?
C1 C21 C2 C3A -53(2) . . . . ?
C1 C3 C2 C21 84(4) . . . . ?
C1 C3 C2 C5 -64(2) . . . . ?
C1 C3 C2 C11 -103(3) . . . . ?
C1 C3 C2 C3A -6(4) . . . . ?
C1 C3 C3A C2 4(3) . . . . ?
C1 C5 C11 C2 -2.1(18) . . . . ?
C1 C5 C2 C21 -65(2) . . . . ?
C1 C5 C2 C3 93(3) . . . . ?
C1 C5 C2 C11 175(4) . . . . ?
C1 C5 C2 C3A 62(2) . . . . ?
C1 C11 C2 C21 -74(3) . . . . ?
C1 C11 C2 C3 112(3) . . . . ?
C1 C11 C2 C5 -4(3) . . . . ?
C1 C11 C2 C3A 73(2) . . . . ?
C1 C2 C3A C3 -174(4) . . . . ?
C5 C1 C11 C2 176(4) . . . . ?
C5 C1 C2 C21 110.6(11) . . . . ?
C5 C1 C2 C3 -117(2) . . . . ?
C5 C1 C2 C11 -3(2) . . . . ?
C5 C1 C2 C3A -113.3(14) . . . . ?
C5 C1 C3A C3 91(4) . . . . ?
C5 C1 C3A C2 86(2) . . . . ?
C5 C11 C2 C21 -70(3) . . . . ?
C5 C11 C2 C3 116(3) . . . . ?
C5 C11 C2 C1 4(3) . . . . ?
C5 C11 C2 C3A 77(4) . . . . ?
C5 C2 C3A C3 134(4) . . . . ?
C5 C2 C3A C1 -52.8(16) . . . . ?
C11 C1 C5 C2 -4(3) . . . . ?
C11 C1 C2 C21 113(2) . . . . ?
C11 C1 C2 C3 -115(3) . . . . ?
C11 C1 C2 C5 3(2) . . . . ?
C11 C1 C2 C3A -111(2) . . . . ?
C11 C1 C3A C3 57(4) . . . . ?
C11 C1 C3A C2 51.9(18) . . . . ?
C11 C5 C2 C21 120(3) . . . . ?
C11 C5 C2 C3 -82(4) . . . . ?
C11 C5 C2 C1 -175(4) . . . . ?
C11 C5 C2 C3A -113(4) . . . . ?
C11 C2 C3A C3 98(4) . . . . ?
C11 C2 C3A C1 -88(3) . . . . ?
C2 C21 C1 C3 31(2) . . . . ?
C2 C21 C1 C5 -88(2) . . . . ?
C2 C21 C1 C11 -51(2) . . . . ?
C2 C21 C1 C3A 54(2) . . . . ?
C2 C3 C1 C21 -48(2) . . . . ?
C2 C3 C1 C5 71(3) . . . . ?
C2 C3 C1 C11 51(2) . . . . ?
C2 C3 C1 C3A 172(5) . . . . ?
C2 C3 C3A C1 -4(3) . . . . ?
C2 C1 C5 C11 4(3) . . . . ?
C2 C1 C11 C5 -176(4) . . . . ?
C2 C1 C3A C3 5(4) . . . . ?
C2 C5 C11 C1 2.1(18) . . . . ?
F2 F26 C4 C10 -76(2) . . . . ?
F2 F26 C4 F3 61(2) . . . . ?
F2 F26 C4 F12 171(2) . . . . ?
C3A C3 C1 C21 140(3) . . . . ?
C3A C3 C1 C5 -101(4) . . . . ?
C3A C3 C1 C11 -122(4) . . . . ?
C3A C3 C1 C2 -172(5) . . . . ?
C3A C3 C2 C21 91(5) . . . . ?
C3A C3 C2 C1 6(4) . . . . ?
C3A C3 C2 C5 -58(4) . . . . ?
C3A C3 C2 C11 -97(4) . . . . ?
C3A C1 C5 C11 -68(3) . . . . ?
C3A C1 C5 C2 -71(2) . . . . ?
C3A C1 C11 C5 121(3) . . . . ?
C3A C1 C11 C2 -63(2) . . . . ?
C3A C1 C2 C21 -136.2(13) . . . . ?
C3A C1 C2 C3 -4(3) . . . . ?
C3A C1 C2 C5 113.3(14) . . . . ?
C3A C1 C2 C11 111(2) . . . . ?
F31A C6 C7 F30 -45(2) . . . . ?
F31A C6 C7 F1 67.3(19) . . . . ?
F31A C6 C7 C10 -172(2) . . . . ?
F31A C6 C9 F28 53.9(17) . . . . ?
F31A C6 C9 F33 171.8(16) . . . . ?
F31A C6 C9 C8 -68.3(17) . . . . ?
